data_4127480
loop_
_publ_author_name
'Lyu, Hairong'
'Zhang, Jie'
'Yang, Jingting'
'Quan, Yangjian'
'Xie, Zuowei'

_publ_section_title
;
 Catalytic Regioselective Cage B(8)-H Arylation of o-Carboranes via
 &quot;Cage-Walking&quot; Strategy.
;
_journal_issue 10
_journal_name_full 'Journal of the American Chemical Society'
_journal_page_first 4219
_journal_page_last 4224
_journal_paper_doi 10.1021/jacs.9b00302
_journal_volume 141
_journal_year 2019
_chemical_formula_sum 'C21 H29 B10 F3 N4 O4 Pd S'
_chemical_formula_weight 705.04
_space_group_crystal_system triclinic
_space_group_IT_number 2
_space_group_name_Hall '-P 1'
_space_group_name_H-M_alt 'P -1'
_symmetry_space_group_name_Hall '-P 1'
_symmetry_space_group_name_H-M 'P -1'
_atom_sites_solution_hydrogens geom
_audit_creation_method SHELXL-2014/6
_cell_angle_alpha 81.928(8)
_cell_angle_beta 80.420(9)
_cell_angle_gamma 83.744(9)
_cell_formula_units_Z 2
_cell_length_a 7.259(2)
_cell_length_b 13.814(4)
_cell_length_c 15.014(5)
_cell_measurement_reflns_used 1780
_cell_measurement_temperature 172(2)
_cell_measurement_theta_max 15
_cell_measurement_theta_min 15
_cell_volume 1464.2(8)
_computing_cell_refinement 'BRUKER D8VENTURE DIFFRACTOMETER'
_computing_data_collection 'BRUKER D8VENTURE DIFFRACTOMETER'
_computing_data_reduction 'BRUKER D8VENTURE DIFFRACTOMETER'
_computing_molecular_graphics 'BRUKER SHELXTL'
_computing_publication_material 'BRUKER SHELXTL'
_computing_structure_refinement 'SHELXL-2014/6 (Sheldrick, 2014)'
_diffrn_ambient_temperature 172(2)
_diffrn_measured_fraction_theta_full 0.988
_diffrn_measured_fraction_theta_max 0.988
_diffrn_measurement_device_type 'BRUKER D8VENTURE DIFFRACTOMETER'
_diffrn_measurement_method 'PHI & OMEGA SCAN'
_diffrn_radiation_type MoK\a
_diffrn_radiation_wavelength 0.71073
_diffrn_reflns_av_R_equivalents 0.0579
_diffrn_reflns_av_unetI/netI 0.0468
_diffrn_reflns_Laue_measured_fraction_full 0.988
_diffrn_reflns_Laue_measured_fraction_max 0.988
_diffrn_reflns_limit_h_max 8
_diffrn_reflns_limit_h_min -8
_diffrn_reflns_limit_k_max 16
_diffrn_reflns_limit_k_min -16
_diffrn_reflns_limit_l_max 17
_diffrn_reflns_limit_l_min -17
_diffrn_reflns_number 29002
_diffrn_reflns_point_group_measured_fraction_full 0.988
_diffrn_reflns_point_group_measured_fraction_max 0.988
_diffrn_reflns_theta_full 25.242
_diffrn_reflns_theta_max 25.244
_diffrn_reflns_theta_min 2.773
_exptl_absorpt_coefficient_mu 0.762
_exptl_absorpt_correction_T_max 0.7456
_exptl_absorpt_correction_T_min 0.5720
_exptl_absorpt_correction_type multi-scan
_exptl_crystal_colour colourless
_exptl_crystal_density_diffrn 1.599
_exptl_crystal_description block
_exptl_crystal_F_000 708
_exptl_crystal_size_max 0.500
_exptl_crystal_size_mid 0.400
_exptl_crystal_size_min 0.200
_refine_diff_density_max 2.141
_refine_diff_density_min -1.991
_refine_diff_density_rms 0.159
_refine_ls_extinction_method none
_refine_ls_goodness_of_fit_ref 1.108
_refine_ls_hydrogen_treatment constr
_refine_ls_matrix_type full
_refine_ls_number_parameters 397
_refine_ls_number_reflns 5240
_refine_ls_number_restraints 0
_refine_ls_restrained_S_all 1.108
_refine_ls_R_factor_all 0.0873
_refine_ls_R_factor_gt 0.0702
_refine_ls_shift/su_max 0.001
_refine_ls_shift/su_mean 0.000
_refine_ls_structure_factor_coef Fsqd
_refine_ls_weighting_details 'w=1/[\s^2^(Fo^2^)+(0.0337P)^2^+18.8685P] where P=(Fo^2^+2Fc^2^)/3'
_refine_ls_weighting_scheme calc
_refine_ls_wR_factor_gt 0.1625
_refine_ls_wR_factor_ref 0.1781
_reflns_Friedel_coverage 0.000
_reflns_number_gt 4461
_reflns_number_total 5240
_reflns_threshold_expression 'I > 2\s(I)'
_cod_data_source_file ja9b00302_si_006.cif
_cod_data_source_block B&#x0092;
_cod_original_cell_volume 1464.1(8)
_cod_database_code 4127480
_shelx_space_group_comment
;
The symmetry employed for this shelxl refinement is uniquely defined
by the following loop, which should always be used as a source of
symmetry information in preference to the above space-group names.
They are only intended as comments.
;
_shelx_estimated_absorpt_t_min 0.702
_shelx_estimated_absorpt_t_max 0.862
_shelxl_version_number 2014/6

loop_
_space_group_symop_operation_xyz
'x, y, z'
'-x, -y, -z'

loop_
_atom_site_label
_atom_site_type_symbol
_atom_site_fract_x
_atom_site_fract_y
_atom_site_fract_z
_atom_site_U_iso_or_equiv
_atom_site_adp_type
_atom_site_occupancy
_atom_site_site_symmetry_order
_atom_site_calc_flag
_atom_site_refinement_flags_posn
_atom_site_refinement_flags_adp
Pd1 Pd -0.25782(9) 0.85890(4) -0.13548(4) 0.02522(19) Uani 1 1 d . .
O1 O -0.3332(8) 0.9031(3) -0.2605(3) 0.0332(13) Uani 1 1 d . .
C1 C -0.0377(12) 0.6783(5) -0.2406(5) 0.0339(18) Uani 1 1 d . .
C2 C -0.1060(13) 0.5975(6) -0.2998(5) 0.039(2) Uani 1 1 d . .
C11 C 0.0979(13) 0.7482(6) -0.2884(6) 0.043(2) Uani 1 1 d . .
H11A H 0.1243 0.7904 -0.2455 0.065 Uiso 1 1 calc R U
H11B H 0.2145 0.7117 -0.3127 0.065 Uiso 1 1 calc R U
H11C H 0.0447 0.7888 -0.3385 0.065 Uiso 1 1 calc R U
C12 C -0.0281(14) 0.5997(7) -0.4006(6) 0.048(2) Uani 1 1 d . .
H12A H -0.0802 0.5488 -0.4257 0.072 Uiso 1 1 calc R U
H12B H -0.0627 0.6642 -0.4328 0.072 Uiso 1 1 calc R U
H12C H 0.1089 0.5877 -0.4083 0.072 Uiso 1 1 calc R U
C13 C -0.3545(10) 0.8663(5) -0.3281(5) 0.0275(16) Uani 1 1 d . .
C14 C -0.4288(14) 0.9335(6) -0.4041(5) 0.040(2) Uani 1 1 d . .
H14A H -0.4393 0.8957 -0.4533 0.060 Uiso 1 1 calc R U
H14B H -0.5527 0.9642 -0.3814 0.060 Uiso 1 1 calc R U
H14C H -0.3430 0.9845 -0.4272 0.060 Uiso 1 1 calc R U
C15 C -0.3459(10) 1.0922(5) -0.1692(5) 0.0282(16) Uani 1 1 d . .
H15A H -0.3691 1.0848 -0.2282 0.034 Uiso 1 1 calc R U
C16 C -0.3652(11) 1.1859(6) -0.1426(5) 0.0344(18) Uani 1 1 d . .
H16A H -0.3964 1.2415 -0.1839 0.041 Uiso 1 1 calc R U
C17 C -0.3389(11) 1.1975(5) -0.0564(5) 0.0327(17) Uani 1 1 d . .
H17A H -0.3556 1.2609 -0.0372 0.039 Uiso 1 1 calc R U
C18 C -0.2868(10) 1.1142(5) 0.0035(5) 0.0281(16) Uani 1 1 d . .
C19 C -0.2684(9) 1.0231(5) -0.0279(5) 0.0204(14) Uani 1 1 d . .
C20 C -0.2168(9) 0.9345(5) 0.0296(5) 0.0233(14) Uani 1 1 d . .
C21 C -0.1920(10) 0.9421(5) 0.1191(5) 0.0284(16) Uani 1 1 d . .
C22 C -0.2093(12) 1.0362(6) 0.1493(5) 0.0350(18) Uani 1 1 d . .
H22A H -0.1856 1.0415 0.2087 0.042 Uiso 1 1 calc R U
C23 C -0.2591(11) 1.1186(6) 0.0948(5) 0.0350(18) Uani 1 1 d . .
H23A H -0.2758 1.1802 0.1177 0.042 Uiso 1 1 calc R U
C24 C -0.1451(11) 0.8551(6) 0.1746(5) 0.0310(17) Uani 1 1 d . .
H24A H -0.1251 0.8570 0.2353 0.037 Uiso 1 1 calc R U
C25 C -0.1293(11) 0.7690(6) 0.1402(5) 0.0308(17) Uani 1 1 d . .
H25A H -0.1007 0.7095 0.1774 0.037 Uiso 1 1 calc R U
C26 C -0.1543(11) 0.7663(5) 0.0507(5) 0.0295(16) Uani 1 1 d . .
H26A H -0.1371 0.7046 0.0279 0.035 Uiso 1 1 calc R U
N1 N -0.3178(10) 0.7717(4) -0.3377(4) 0.0353(16) Uani 1 1 d . .
H1A H -0.3252 0.7540 -0.3910 0.042 Uiso 1 1 calc R U
N2 N -0.2951(8) 1.0116(4) -0.1134(4) 0.0252(13) Uani 1 1 d . .
N3 N -0.2013(8) 0.8464(4) -0.0047(4) 0.0239(13) Uani 1 1 d . .
B3 B -0.2653(14) 0.6939(6) -0.2661(6) 0.032(2) Uani 1 1 d . .
B4 B -0.2233(14) 0.7142(6) -0.1570(5) 0.0295(19) Uani 1 1 d . .
B5 B -0.0283(14) 0.6271(6) -0.1311(6) 0.035(2) Uani 1 1 d . .
H5 H 0.0733 0.6457 -0.0889 0.042 Uiso 1 1 calc R U
B6 B 0.0448(17) 0.5559(7) -0.2229(6) 0.044(3) Uani 1 1 d . .
H6 H 0.1945 0.5275 -0.2423 0.053 Uiso 1 1 calc R U
B7 B -0.3310(17) 0.5742(6) -0.2619(6) 0.042(2) Uani 1 1 d . .
H7 H -0.4294 0.5576 -0.3067 0.050 Uiso 1 1 calc R U
B8 B -0.4080(15) 0.6430(6) -0.1689(6) 0.034(2) Uani 1 1 d . .
H8 H -0.5587 0.6705 -0.1509 0.041 Uiso 1 1 calc R U
B9 B -0.2632(13) 0.6018(6) -0.0845(6) 0.0308(19) Uani 1 1 d . .
H9 H -0.3189 0.6021 -0.0103 0.037 Uiso 1 1 calc R U
B10 B -0.0936(17) 0.5075(7) -0.1244(6) 0.046(3) Uani 1 1 d . .
H10 H -0.0360 0.4466 -0.0765 0.055 Uiso 1 1 calc R U
B11 B -0.1403(17) 0.4891(7) -0.2338(7) 0.046(3) Uani 1 1 d . .
H11 H -0.1139 0.4157 -0.2593 0.056 Uiso 1 1 calc R U
B12 B -0.3305(18) 0.5156(7) -0.1487(7) 0.047(3) Uani 1 1 d . .
H12 H -0.4296 0.4591 -0.1173 0.056 Uiso 1 1 calc R U
S1 S 0.3802(4) 0.26403(16) -0.40805(15) 0.0490(6) Uani 1 1 d . .
F1 F 0.4284(10) 0.3737(4) -0.2883(3) 0.0639(17) Uani 1 1 d . .
F2 F 0.6543(10) 0.3683(5) -0.4004(5) 0.0726(18) Uani 1 1 d . .
F3 F 0.3935(10) 0.4532(4) -0.4183(4) 0.0709(18) Uani 1 1 d . .
C27 C 0.4715(15) 0.3702(6) -0.3786(6) 0.045(2) Uani 1 1 d . .
O3 O 0.4643(10) 0.1830(4) -0.3532(4) 0.0523(17) Uani 1 1 d . .
O2 O 0.4510(14) 0.2691(6) -0.5038(5) 0.077(3) Uani 1 1 d . .
O4 O 0.1809(12) 0.2826(6) -0.3846(6) 0.079(2) Uani 1 1 d . .
C28 C -0.0009(14) 0.0629(7) -0.4042(6) 0.047(2) Uani 1 1 d . .
N4 N 0.0749(14) -0.0059(7) -0.3716(6) 0.067(3) Uani 1 1 d . .
C29 C -0.0960(17) 0.1501(8) -0.4468(8) 0.066(3) Uani 1 1 d . .
H29A H -0.0400 0.1626 -0.5110 0.099 Uiso 1 1 calc R U
H29B H -0.0833 0.2063 -0.4157 0.099 Uiso 1 1 calc R U
H29C H -0.2291 0.1407 -0.4428 0.099 Uiso 1 1 calc R U

loop_
_atom_site_aniso_label
_atom_site_aniso_U_11
_atom_site_aniso_U_22
_atom_site_aniso_U_33
_atom_site_aniso_U_23
_atom_site_aniso_U_13
_atom_site_aniso_U_12
Pd1 0.0281(3) 0.0238(3) 0.0249(3) -0.0043(2) -0.0087(2) 0.0013(2)
O1 0.054(4) 0.024(3) 0.025(3) -0.003(2) -0.018(2) 0.002(2)
C1 0.046(5) 0.029(4) 0.025(4) -0.007(3) -0.006(3) 0.008(3)
C2 0.059(6) 0.029(4) 0.031(4) -0.012(3) -0.014(4) 0.012(4)
C11 0.048(6) 0.047(5) 0.038(5) -0.009(4) -0.010(4) -0.005(4)
C12 0.060(7) 0.049(5) 0.033(4) -0.014(4) -0.008(4) 0.017(5)
C13 0.025(4) 0.034(4) 0.025(4) -0.006(3) -0.008(3) 0.000(3)
C14 0.064(6) 0.028(4) 0.030(4) -0.003(3) -0.022(4) 0.007(4)
C15 0.019(4) 0.035(4) 0.030(4) -0.004(3) -0.007(3) 0.001(3)
C16 0.031(5) 0.032(4) 0.041(4) -0.001(3) -0.009(4) -0.004(3)
C17 0.031(5) 0.026(4) 0.041(4) -0.007(3) -0.006(4) 0.002(3)
C18 0.017(4) 0.030(4) 0.040(4) -0.011(3) -0.007(3) -0.002(3)
C19 0.005(3) 0.026(3) 0.028(3) -0.004(3) 0.001(3) 0.001(3)
C20 0.011(3) 0.027(3) 0.031(4) -0.006(3) 0.000(3) 0.000(3)
C21 0.017(4) 0.038(4) 0.031(4) -0.009(3) -0.002(3) -0.003(3)
C22 0.039(5) 0.038(4) 0.033(4) -0.010(3) -0.014(4) -0.004(4)
C23 0.030(5) 0.035(4) 0.043(4) -0.017(3) -0.004(4) -0.004(3)
C24 0.029(4) 0.039(4) 0.026(4) -0.005(3) -0.009(3) -0.003(3)
C25 0.032(4) 0.036(4) 0.023(4) 0.000(3) -0.009(3) 0.008(3)
C26 0.035(5) 0.022(3) 0.031(4) -0.002(3) -0.010(3) 0.005(3)
N1 0.057(5) 0.029(3) 0.023(3) -0.007(2) -0.016(3) 0.001(3)
N2 0.023(3) 0.026(3) 0.028(3) -0.001(2) -0.009(3) -0.005(2)
N3 0.019(3) 0.032(3) 0.020(3) -0.007(2) -0.002(2) 0.002(2)
B3 0.052(6) 0.019(4) 0.027(4) -0.005(3) -0.013(4) 0.006(4)
B4 0.044(6) 0.020(4) 0.024(4) 0.005(3) -0.010(4) -0.003(4)
B5 0.048(6) 0.028(4) 0.028(4) -0.002(3) -0.017(4) 0.010(4)
B6 0.063(7) 0.032(5) 0.036(5) -0.010(4) -0.015(5) 0.023(5)
B7 0.069(8) 0.023(4) 0.038(5) -0.007(4) -0.022(5) 0.005(4)
B8 0.042(6) 0.028(4) 0.034(5) -0.010(4) -0.005(4) -0.001(4)
B9 0.033(5) 0.027(4) 0.033(4) -0.004(3) -0.009(4) 0.002(4)
B10 0.079(8) 0.032(5) 0.030(5) -0.009(4) -0.023(5) 0.012(5)
B11 0.072(8) 0.027(5) 0.042(5) -0.013(4) -0.015(5) 0.010(5)
B12 0.074(8) 0.025(5) 0.045(6) -0.006(4) -0.014(5) -0.008(5)
S1 0.0706(18) 0.0412(12) 0.0424(12) -0.0068(9) -0.0262(12) -0.0081(11)
F1 0.111(5) 0.043(3) 0.040(3) -0.017(2) -0.012(3) 0.000(3)
F2 0.066(5) 0.068(4) 0.091(5) -0.032(3) -0.007(4) -0.019(3)
F3 0.109(6) 0.034(3) 0.062(4) 0.007(2) -0.012(3) 0.011(3)
C27 0.060(7) 0.035(4) 0.040(5) -0.003(4) -0.007(4) -0.007(4)
O3 0.074(5) 0.034(3) 0.050(4) -0.005(3) -0.019(3) 0.001(3)
O2 0.134(8) 0.067(5) 0.042(4) -0.019(3) -0.032(4) -0.011(5)
O4 0.066(6) 0.080(5) 0.097(6) 0.011(5) -0.041(5) -0.021(4)
C28 0.047(6) 0.055(6) 0.040(5) -0.009(4) -0.004(4) -0.013(5)
N4 0.073(7) 0.063(6) 0.066(6) 0.006(5) -0.021(5) -0.015(5)
C29 0.066(8) 0.054(6) 0.079(8) -0.009(5) -0.019(6) -0.002(5)

loop_
_atom_type_symbol
_atom_type_description
_atom_type_scat_dispersion_real
_atom_type_scat_dispersion_imag
_atom_type_scat_source
C C 0.0033 0.0016 'International Tables Vol C Tables 4.2.6.8 and 6.1.1.4'
H H 0.0000 0.0000 'International Tables Vol C Tables 4.2.6.8 and 6.1.1.4'
B B 0.0013 0.0007 'International Tables Vol C Tables 4.2.6.8 and 6.1.1.4'
N N 0.0061 0.0033 'International Tables Vol C Tables 4.2.6.8 and 6.1.1.4'
O O 0.0106 0.0060 'International Tables Vol C Tables 4.2.6.8 and 6.1.1.4'
Pd Pd -0.9988 1.0072 'International Tables Vol C Tables 4.2.6.8 and 6.1.1.4'
F F 0.0171 0.0103 'International Tables Vol C Tables 4.2.6.8 and 6.1.1.4'
S S 0.1246 0.1234 'International Tables Vol C Tables 4.2.6.8 and 6.1.1.4'

loop_
_geom_angle_atom_site_label_1
_geom_angle_atom_site_label_2
_geom_angle_atom_site_label_3
_geom_angle
O1 Pd1 N3 167.1(2)
O1 Pd1 B4 92.3(3)
N3 Pd1 B4 100.5(3)
O1 Pd1 N2 87.4(2)
N3 Pd1 N2 79.8(2)
B4 Pd1 N2 179.7(3)
C13 O1 Pd1 138.6(5)
C11 C1 C2 118.7(6)
C11 C1 B5 121.2(7)
C2 C1 B5 110.2(6)
C11 C1 B6 117.2(7)
C2 C1 B6 60.5(5)
B5 C1 B6 62.4(5)
C11 C1 B3 118.6(6)
C2 C1 B3 61.1(5)
B5 C1 B3 112.4(6)
B6 C1 B3 112.4(7)
C11 C1 B4 121.2(6)
C2 C1 B4 110.3(6)
B5 C1 B4 63.0(5)
B6 C1 B4 114.1(6)
B3 C1 B4 61.1(5)
C12 C2 C1 118.8(7)
C12 C2 B7 120.0(7)
C1 C2 B7 111.2(6)
C12 C2 B11 120.3(7)
C1 C2 B11 110.8(6)
B7 C2 B11 63.6(6)
C12 C2 B6 117.7(8)
C1 C2 B6 61.1(5)
B7 C2 B6 114.2(7)
B11 C2 B6 61.7(6)
C12 C2 B3 118.0(6)
C1 C2 B3 61.2(5)
B7 C2 B3 61.8(5)
B11 C2 B3 113.7(7)
B6 C2 B3 113.0(6)
O1 C13 N1 124.6(7)
O1 C13 C14 117.3(6)
N1 C13 C14 118.0(6)
N2 C15 C16 121.8(7)
C17 C16 C15 119.8(7)
C16 C17 C18 119.5(7)
C19 C18 C17 117.6(7)
C19 C18 C23 118.8(7)
C17 C18 C23 123.6(7)
N2 C19 C18 122.9(6)
N2 C19 C20 116.3(6)
C18 C19 C20 120.8(6)
N3 C20 C21 123.0(6)
N3 C20 C19 118.5(6)
C21 C20 C19 118.5(6)
C20 C21 C24 117.9(7)
C20 C21 C22 119.5(7)
C24 C21 C22 122.6(7)
C23 C22 C21 121.2(7)
C22 C23 C18 121.1(7)
C25 C24 C21 118.7(7)
C24 C25 C26 120.7(7)
N3 C26 C25 123.1(7)
C13 N1 B3 125.2(6)
C15 N2 C19 118.4(6)
C15 N2 Pd1 129.9(5)
C19 N2 Pd1 111.7(4)
C26 N3 C20 116.6(6)
C26 N3 Pd1 129.7(5)
C20 N3 Pd1 113.7(4)
N1 B3 C2 117.5(6)
N1 B3 C1 120.3(7)
C2 B3 C1 57.8(5)
N1 B3 B8 128.4(8)
C2 B3 B8 105.1(6)
C1 B3 B8 106.2(6)
N1 B3 B7 120.3(7)
C2 B3 B7 57.7(5)
C1 B3 B7 105.1(6)
B8 B3 B7 60.9(5)
N1 B3 B4 124.9(6)
C2 B3 B4 106.8(6)
C1 B3 B4 60.0(5)
B8 B3 B4 61.1(5)
B7 B3 B4 110.2(6)
C1 B4 B3 58.9(5)
C1 B4 B9 102.8(6)
B3 B4 B9 105.7(6)
C1 B4 B8 103.5(6)
B3 B4 B8 58.7(5)
B9 B4 B8 59.4(5)
C1 B4 B5 57.0(5)
B3 B4 B5 105.8(6)
B9 B4 B5 59.4(5)
B8 B4 B5 106.3(6)
C1 B4 Pd1 117.7(5)
B3 B4 Pd1 114.2(5)
B9 B4 Pd1 133.5(5)
B8 B4 Pd1 125.1(6)
B5 B4 Pd1 125.9(6)
C1 B5 B10 105.6(6)
C1 B5 B6 59.5(5)
B10 B5 B6 58.9(6)
C1 B5 B9 105.3(6)
B10 B5 B9 60.7(6)
B6 B5 B9 107.2(7)
C1 B5 B4 60.0(5)
B10 B5 B4 109.3(7)
B6 B5 B4 109.3(6)
B9 B5 B4 59.7(5)
C2 B6 C1 58.3(5)
C2 B6 B10 106.0(8)
C1 B6 B10 105.3(7)
C2 B6 B11 58.4(6)
C1 B6 B11 105.8(7)
B10 B6 B11 61.6(6)
C2 B6 B5 105.0(6)
C1 B6 B5 58.1(4)
B10 B6 B5 59.8(5)
B11 B6 B5 108.8(8)
C2 B7 B3 60.5(5)
C2 B7 B12 104.7(7)
B3 B7 B12 107.7(6)
C2 B7 B8 106.1(7)
B3 B7 B8 59.3(5)
B12 B7 B8 60.4(5)
C2 B7 B11 58.3(6)
B3 B7 B11 108.4(8)
B12 B7 B11 59.3(6)
B8 B7 B11 108.0(7)
B3 B8 B9 107.6(7)
B3 B8 B7 59.8(5)
B9 B8 B7 107.9(7)
B3 B8 B12 107.6(7)
B9 B8 B12 60.2(5)
B7 B8 B12 59.8(5)
B3 B8 B4 60.3(5)
B9 B8 B4 60.2(5)
B7 B8 B4 108.8(7)
B12 B8 B4 108.9(7)
B8 B9 B5 108.3(6)
B8 B9 B12 60.3(5)
B5 B9 B12 107.5(7)
B8 B9 B10 108.8(6)
B5 B9 B10 58.8(5)
B12 B9 B10 60.7(6)
B8 B9 B4 60.4(5)
B5 B9 B4 61.0(5)
B12 B9 B4 109.1(6)
B10 B9 B4 108.8(7)
B6 B10 B5 61.3(6)
B6 B10 B11 59.6(6)
B5 B10 B11 108.4(7)
B6 B10 B9 109.0(7)
B5 B10 B9 60.5(5)
B11 B10 B9 106.9(7)
B6 B10 B12 107.1(7)
B5 B10 B12 108.1(7)
B11 B10 B12 58.7(6)
B9 B10 B12 59.6(6)
C2 B11 B6 59.9(6)
C2 B11 B12 105.1(6)
B6 B11 B12 108.4(7)
C2 B11 B7 58.0(6)
B6 B11 B7 108.1(7)
B12 B11 B7 60.2(6)
C2 B11 B10 104.9(7)
B6 B11 B10 58.8(6)
B12 B11 B10 61.1(6)
B7 B11 B10 108.4(7)
B11 B12 B7 60.5(6)
B11 B12 B9 108.1(8)
B7 B12 B9 107.3(6)
B11 B12 B8 108.4(7)
B7 B12 B8 59.8(5)
B9 B12 B8 59.5(5)
B11 B12 B10 60.1(6)
B7 B12 B10 107.8(8)
B9 B12 B10 59.7(5)
B8 B12 B10 107.4(7)
O4 S1 O3 115.1(5)
O4 S1 O2 115.9(5)
O3 S1 O2 114.2(5)
O4 S1 C27 103.8(5)
O3 S1 C27 103.8(4)
O2 S1 C27 101.5(4)
F2 C27 F3 109.1(8)
F2 C27 F1 107.9(8)
F3 C27 F1 106.2(7)
F2 C27 S1 112.3(6)
F3 C27 S1 111.3(7)
F1 C27 S1 109.8(6)
N4 C28 C29 179.3(12)

loop_
_geom_bond_atom_site_label_1
_geom_bond_atom_site_label_2
_geom_bond_distance
Pd1 O1 2.036(5)
Pd1 N3 2.051(6)
Pd1 B4 2.051(8)
Pd1 N2 2.162(6)
O1 C13 1.236(8)
C1 C11 1.481(12)
C1 C2 1.681(11)
C1 B5 1.706(11)
C1 B6 1.730(11)
C1 B3 1.741(13)
C1 B4 1.761(12)
C2 C12 1.523(11)
C2 B7 1.688(15)
C2 B11 1.694(13)
C2 B6 1.720(13)
C2 B3 1.739(11)
C13 N1 1.328(9)
C13 C14 1.501(10)
C15 N2 1.353(9)
C15 C16 1.393(10)
C16 C17 1.372(11)
C17 C18 1.416(10)
C18 C19 1.390(9)
C18 C23 1.427(11)
C19 N2 1.362(9)
C19 C20 1.448(9)
C20 N3 1.373(9)
C20 C21 1.405(10)
C21 C24 1.407(10)
C21 C22 1.423(10)
C22 C23 1.358(11)
C24 C25 1.348(10)
C25 C26 1.391(10)
C26 N3 1.337(9)
N1 B3 1.476(10)
B3 B8 1.750(13)
B3 B7 1.760(12)
B3 B4 1.779(11)
B4 B9 1.789(11)
B4 B8 1.793(13)
B4 B5 1.812(12)
B5 B10 1.752(14)
B5 B6 1.780(12)
B5 B9 1.784(14)
B6 B10 1.736(15)
B6 B11 1.752(17)
B7 B12 1.777(14)
B7 B8 1.778(12)
B7 B11 1.783(14)
B8 B9 1.774(13)
B8 B12 1.788(13)
B9 B12 1.787(13)
B9 B10 1.788(13)
B10 B11 1.787(13)
B10 B12 1.805(17)
B11 B12 1.762(16)
S1 O4 1.434(9)
S1 O3 1.436(6)
S1 O2 1.439(7)
S1 C27 1.810(9)
F1 C27 1.346(10)
F2 C27 1.311(11)
F3 C27 1.331(10)
C28 N4 1.136(12)
C28 C29 1.445(14)
